data_7123255
loop_
_publ_author_name
'Ragupathi, Ayyakkannu'
'Sagadevan, Arunachalam'
'Charpe, Vaibhav Pramod'
'Lin, Chun-Cheng'
'Hwu, Jih Ru'
'Hwang, Kuo Chu'

_publ_section_title
;
 Visible-Light-Driven Copper-Catalyzed Aerobic Oxidative Cascade
 Cyclization of N-Tosylhydrazones and Terminal Alkynes: Regioselective
 Synthesis of 3-Arylcoumarins
;
_journal_name_full 'Chemical Communications'
_journal_paper_doi 10.1039/C9CC01801H
_journal_year 2019
_chemical_formula_sum 'C16 H9 N O2'
_chemical_formula_weight 247.24
_space_group_crystal_system monoclinic
_space_group_IT_number 14
_space_group_name_Hall '-P 2ybc'
_space_group_name_H-M_alt 'P 1 21/c 1'
_symmetry_space_group_name_Hall '-P 2ybc'
_symmetry_space_group_name_H-M 'P 1 21/c 1'
_atom_sites_solution_hydrogens geom
_audit_creation_method SHELXL-2014/6
_audit_update_record
;
2018-05-03 deposited with the CCDC.    2019-04-03 downloaded from the CCDC.
;
_cell_angle_alpha 90
_cell_angle_beta 105.255(11)
_cell_angle_gamma 90
_cell_formula_units_Z 4
_cell_length_a 13.795(7)
_cell_length_b 7.246(4)
_cell_length_c 12.168(6)
_cell_measurement_reflns_used 1598
_cell_measurement_temperature 100(2)
_cell_measurement_theta_max 25.9207
_cell_measurement_theta_min 3.0612
_cell_volume 1173.4(11)
_computing_cell_refinement 'SAINT V8.34A (Bruker AXS Inc., 2013)'
_computing_data_collection 'Bruker APEX2'
_computing_data_reduction 'SAINT V8.34A (Bruker AXS Inc., 2013)'
_computing_molecular_graphics 'Bruker SHELXTL'
_computing_publication_material 'Bruker SHELXTL'
_computing_structure_refinement 'SHELXL-2014/6 (Sheldrick, 2014)'
_diffrn_ambient_temperature 100(2)
_diffrn_detector_area_resol_mean 8.3333
_diffrn_measured_fraction_theta_full 0.984
_diffrn_measured_fraction_theta_max 0.970
_diffrn_measurement_device_type 'Bruker APEX-II CCD'
_diffrn_measurement_method '\f and \w scans'
_diffrn_radiation_type MoK\a
_diffrn_radiation_wavelength 0.71073
_diffrn_reflns_av_R_equivalents 0.0741
_diffrn_reflns_av_unetI/netI 0.0759
_diffrn_reflns_Laue_measured_fraction_full 0.984
_diffrn_reflns_Laue_measured_fraction_max 0.970
_diffrn_reflns_limit_h_max 17
_diffrn_reflns_limit_h_min -17
_diffrn_reflns_limit_k_max 9
_diffrn_reflns_limit_k_min -8
_diffrn_reflns_limit_l_max 14
_diffrn_reflns_limit_l_min -15
_diffrn_reflns_number 10299
_diffrn_reflns_point_group_measured_fraction_full 0.984
_diffrn_reflns_point_group_measured_fraction_max 0.970
_diffrn_reflns_theta_full 25.242
_diffrn_reflns_theta_max 26.396
_diffrn_reflns_theta_min 1.530
_exptl_absorpt_coefficient_mu 0.093
_exptl_absorpt_correction_T_max 0.9485
_exptl_absorpt_correction_T_min 0.7321
_exptl_absorpt_correction_type multi-scan
_exptl_absorpt_process_details 'SADABS V2014/4 (Bruker AXS Inc.)'
_exptl_crystal_colour Colorless
_exptl_crystal_density_diffrn 1.399
_exptl_crystal_density_meas ?
_exptl_crystal_density_method 'not measured'
_exptl_crystal_description Columnar
_exptl_crystal_F_000 512
_exptl_crystal_size_max 0.15
_exptl_crystal_size_mid 0.05
_exptl_crystal_size_min 0.05
_refine_diff_density_max 0.604
_refine_diff_density_min -0.371
_refine_diff_density_rms 0.108
_refine_ls_extinction_coef 0.028(8)
_refine_ls_extinction_expression Fc^*^=kFc[1+0.001xFc^2^\l^3^/sin(2\q)]^-1/4^
_refine_ls_extinction_method SHELXL
_refine_ls_goodness_of_fit_ref 1.047
_refine_ls_hydrogen_treatment constr
_refine_ls_matrix_type full
_refine_ls_number_parameters 173
_refine_ls_number_reflns 2329
_refine_ls_number_restraints 0
_refine_ls_restrained_S_all 1.047
_refine_ls_R_factor_all 0.1394
_refine_ls_R_factor_gt 0.0912
_refine_ls_shift/su_max 0.000
_refine_ls_shift/su_mean 0.000
_refine_ls_structure_factor_coef Fsqd
_refine_ls_weighting_details 'w=1/[\s^2^(Fo^2^)+(0.1451P)^2^+1.6899P] where P=(Fo^2^+2Fc^2^)/3'
_refine_ls_weighting_scheme calc
_refine_ls_wR_factor_gt 0.2398
_refine_ls_wR_factor_ref 0.2722
_reflns_Friedel_coverage 0.000
_reflns_number_gt 1431
_reflns_number_total 2329
_reflns_threshold_expression 'I > 2\s(I)'
_cod_data_source_file c9cc01801h2.cif
_cod_data_source_block 170811LT_a
_cod_depositor_comments
;
The following automatic conversions were performed:

'_exptl_crystal_density_meas' value 'not measured' was changed to '?'
- the value is perceived as not measured.

Automatic conversion script
Id: cif_fix_values 4973 2017-02-22 13:04:09Z antanas 
;
_cod_original_cell_volume 1173.5(10)
_cod_database_code 7123255
_shelx_space_group_comment
;
The symmetry employed for this shelxl refinement is uniquely defined
by the following loop, which should always be used as a source of
symmetry information in preference to the above space-group names.
They are only intended as comments.
;
_shelxl_version_number 2014/6

loop_
_space_group_symop_operation_xyz
'x, y, z'
'-x, y+1/2, -z+1/2'
'-x, -y, -z'
'x, -y-1/2, z-1/2'

loop_
_atom_site_label
_atom_site_type_symbol
_atom_site_fract_x
_atom_site_fract_y
_atom_site_fract_z
_atom_site_U_iso_or_equiv
_atom_site_adp_type
_atom_site_occupancy
_atom_site_site_symmetry_order
_atom_site_calc_flag
_atom_site_refinement_flags_posn
_atom_site_refinement_flags_adp
C1 C 0.4468(3) 0.6715(5) 0.8646(4) 0.0200(9) Uani 1 1 d . .
C2 C 0.4936(3) 0.6214(5) 0.7729(3) 0.0181(9) Uani 1 1 d . .
C3 C 0.4328(3) 0.5868(5) 0.6682(3) 0.0195(9) Uani 1 1 d . .
H3 H 0.4625 0.5562 0.6084 0.023 Uiso 1 1 calc R U
C4 C 0.3259(3) 0.5944(5) 0.6438(4) 0.0209(9) Uani 1 1 d . .
C5 C 0.2608(3) 0.5645(5) 0.5351(4) 0.0265(10) Uani 1 1 d . .
H5 H 0.2877 0.5367 0.4727 0.032 Uiso 1 1 calc R U
C6 C 0.1587(3) 0.5754(5) 0.5188(4) 0.0308(11) Uani 1 1 d . .
H6 H 0.1151 0.5552 0.4452 0.037 Uiso 1 1 calc R U
C7 C 0.1190(3) 0.6159(6) 0.6099(4) 0.0332(11) Uani 1 1 d . .
H7 H 0.0482 0.6238 0.5978 0.040 Uiso 1 1 calc R U
C8 C 0.1810(3) 0.6449(5) 0.7176(4) 0.0269(10) Uani 1 1 d . .
H8 H 0.1536 0.6707 0.7799 0.032 Uiso 1 1 calc R U
C9 C 0.2829(3) 0.6356(5) 0.7328(4) 0.0205(9) Uani 1 1 d . .
C10 C 0.6044(3) 0.6185(5) 0.7983(3) 0.0184(9) Uani 1 1 d . .
C11 C 0.6655(3) 0.5554(5) 0.9017(4) 0.0212(9) Uani 1 1 d . .
H11 H 0.6355 0.5137 0.9591 0.025 Uiso 1 1 calc R U
C12 C 0.7684(3) 0.5523(5) 0.9224(4) 0.0236(9) Uani 1 1 d . .
H12 H 0.8090 0.5099 0.9936 0.028 Uiso 1 1 calc R U
C13 C 0.8130(3) 0.6126(5) 0.8372(4) 0.0229(9) Uani 1 1 d . .
C14 C 0.7531(3) 0.6766(5) 0.7338(4) 0.0227(9) Uani 1 1 d . .
H14 H 0.7835 0.7195 0.6770 0.027 Uiso 1 1 calc R U
C15 C 0.6504(3) 0.6783(5) 0.7133(4) 0.0212(9) Uani 1 1 d . .
H15 H 0.6100 0.7197 0.6417 0.025 Uiso 1 1 calc R U
C16 C 0.9196(3) 0.6053(5) 0.8557(4) 0.0299(10) Uani 1 1 d . .
N1 N 1.0054(3) 0.5978(6) 0.8678(4) 0.0457(12) Uani 1 1 d . .
O1 O 0.34391(19) 0.6691(4) 0.8403(2) 0.0233(7) Uani 1 1 d . .
O2 O 0.4916(2) 0.7163(4) 0.9604(2) 0.0268(8) Uani 1 1 d . .

loop_
_atom_site_aniso_label
_atom_site_aniso_U_11
_atom_site_aniso_U_22
_atom_site_aniso_U_33
_atom_site_aniso_U_23
_atom_site_aniso_U_13
_atom_site_aniso_U_12
C1 0.031(2) 0.0150(18) 0.018(2) 0.0055(15) 0.0137(18) 0.0031(15)
C2 0.034(2) 0.0091(16) 0.015(2) 0.0012(14) 0.0132(17) 0.0021(14)
C3 0.032(2) 0.0115(17) 0.019(2) 0.0018(15) 0.0144(17) 0.0012(14)
C4 0.032(2) 0.0099(16) 0.023(2) 0.0016(15) 0.0119(18) 0.0004(15)
C5 0.032(2) 0.022(2) 0.027(3) -0.0010(17) 0.0104(19) -0.0018(16)
C6 0.036(2) 0.022(2) 0.033(3) -0.0029(18) 0.006(2) -0.0066(17)
C7 0.029(2) 0.021(2) 0.050(3) 0.004(2) 0.011(2) 0.0005(17)
C8 0.034(2) 0.0189(19) 0.033(3) 0.0054(17) 0.018(2) 0.0016(16)
C9 0.030(2) 0.0120(17) 0.021(2) 0.0045(15) 0.0102(17) 0.0001(14)
C10 0.032(2) 0.0094(16) 0.017(2) -0.0028(14) 0.0116(17) -0.0015(14)
C11 0.033(2) 0.0122(17) 0.021(2) 0.0038(15) 0.0117(17) -0.0007(14)
C12 0.034(2) 0.0150(18) 0.022(2) 0.0023(16) 0.0077(18) 0.0011(15)
C13 0.029(2) 0.0153(18) 0.027(3) -0.0038(16) 0.0122(18) -0.0022(15)
C14 0.031(2) 0.0159(18) 0.025(2) -0.0037(16) 0.0142(18) -0.0049(15)
C15 0.034(2) 0.0124(17) 0.020(2) -0.0004(15) 0.0133(17) -0.0002(14)
C16 0.036(3) 0.023(2) 0.033(3) 0.0014(19) 0.014(2) -0.0003(17)
N1 0.035(2) 0.045(2) 0.059(3) 0.005(2) 0.015(2) -0.0018(18)
O1 0.0298(15) 0.0231(14) 0.0211(17) 0.0013(11) 0.0142(12) 0.0030(11)
O2 0.0429(17) 0.0281(15) 0.0120(16) -0.0041(12) 0.0114(13) 0.0031(12)

loop_
_atom_type_symbol
_atom_type_description
_atom_type_scat_dispersion_real
_atom_type_scat_dispersion_imag
_atom_type_scat_source
C C 0.0033 0.0016 'International Tables Vol C Tables 4.2.6.8 and 6.1.1.4'
H H 0.0000 0.0000 'International Tables Vol C Tables 4.2.6.8 and 6.1.1.4'
N N 0.0061 0.0033 'International Tables Vol C Tables 4.2.6.8 and 6.1.1.4'
O O 0.0106 0.0060 'International Tables Vol C Tables 4.2.6.8 and 6.1.1.4'

loop_
_geom_angle_atom_site_label_1
_geom_angle_atom_site_label_2
_geom_angle_atom_site_label_3
_geom_angle
O2 C1 O1 116.6(3)
O2 C1 C2 125.5(3)
O1 C1 C2 118.0(4)
C3 C2 C1 118.2(3)
C3 C2 C10 123.1(3)
C1 C2 C10 118.7(3)
C2 C3 C4 122.7(4)
C2 C3 H3 118.7
C4 C3 H3 118.7
C9 C4 C5 117.8(4)
C9 C4 C3 118.3(4)
C5 C4 C3 124.0(4)
C6 C5 C4 120.3(4)
C6 C5 H5 119.9
C4 C5 H5 119.9
C5 C6 C7 120.1(4)
C5 C6 H6 119.9
C7 C6 H6 119.9
C8 C7 C6 120.9(4)
C8 C7 H7 119.6
C6 C7 H7 119.6
C9 C8 C7 118.6(4)
C9 C8 H8 120.7
C7 C8 H8 120.7
C8 C9 O1 117.9(3)
C8 C9 C4 122.4(4)
O1 C9 C4 119.7(3)
C11 C10 C15 118.6(4)
C11 C10 C2 122.7(3)
C15 C10 C2 118.7(4)
C12 C11 C10 121.4(4)
C12 C11 H11 119.3
C10 C11 H11 119.3
C11 C12 C13 119.4(4)
C11 C12 H12 120.3
C13 C12 H12 120.3
C14 C13 C12 119.9(4)
C14 C13 C16 119.8(4)
C12 C13 C16 120.3(4)
C15 C14 C13 120.5(4)
C15 C14 H14 119.7
C13 C14 H14 119.7
C14 C15 C10 120.2(4)
C14 C15 H15 119.9
C10 C15 H15 119.9
N1 C16 C13 178.2(5)
C1 O1 C9 123.0(3)

loop_
_geom_bond_atom_site_label_1
_geom_bond_atom_site_label_2
_geom_bond_distance
C1 O2 1.212(5)
C1 O1 1.372(5)
C1 C2 1.474(5)
C2 C3 1.352(6)
C2 C10 1.477(5)
C3 C4 1.427(5)
C3 H3 0.9500
C4 C9 1.396(6)
C4 C5 1.406(6)
C5 C6 1.372(6)
C5 H5 0.9500
C6 C7 1.391(7)
C6 H6 0.9500
C7 C8 1.380(7)
C7 H7 0.9500
C8 C9 1.371(5)
C8 H8 0.9500
C9 O1 1.378(5)
C10 C11 1.395(6)
C10 C15 1.416(5)
C11 C12 1.374(5)
C11 H11 0.9500
C12 C13 1.408(6)
C12 H12 0.9500
C13 C14 1.390(6)
C13 C16 1.429(6)
C14 C15 1.372(5)
C14 H14 0.9500
C15 H15 0.9500
C16 N1 1.154(5)
